data_7233366
loop_
_publ_author_name
'Go\/ldyn, Mateusz'
'Larowska, Daria'
'Nowak, Weronika'
'Bartoszak-Adamska, El\.zbieta'

_publ_section_title
;
 Theobromine cocrystals with monohydroxybenzoic acids -- synthesis, X-ray
 structural analysis, solubility and thermal properties
;
_journal_issue 38
_journal_name_full CrystEngComm
_journal_page_first 5721
_journal_paper_doi 10.1039/C9CE01020C
_journal_volume 21
_journal_year 2019
_chemical_formula_moiety 'C7 H8 N4 O2, C7 H6 O3'
_chemical_formula_sum 'C14 H14 N4 O5'
_chemical_formula_weight 318.29
_chemical_name_systematic 'theobromine 2-hydroxybenzoic acid'
_space_group_crystal_system triclinic
_space_group_IT_number 2
_space_group_name_Hall '-P 1'
_space_group_name_H-M_alt 'P -1'
_symmetry_space_group_name_Hall '-P 1'
_symmetry_space_group_name_H-M 'P -1'
_atom_sites_solution_hydrogens difmap
_atom_sites_solution_primary dual
_audit_creation_date 2019-06-10
_audit_creation_method
;
Olex2 1.2
(compiled 2018.05.29 svn.r3508 for OlexSys, GUI svn.r5506)
;
_audit_update_record
;
2019-06-18 deposited with the CCDC.    2019-08-09 downloaded from the CCDC.
;
_cell_angle_alpha 94.042(2)
_cell_angle_beta 103.561(2)
_cell_angle_gamma 103.726(3)
_cell_formula_units_Z 2
_cell_length_a 6.8096(2)
_cell_length_b 7.9530(3)
_cell_length_c 14.0826(4)
_cell_measurement_reflns_used 10046
_cell_measurement_temperature 150.0(1)
_cell_measurement_theta_max 75.7840
_cell_measurement_theta_min 3.2230
_cell_volume 713.78(4)
_computing_cell_refinement 'CrysAlisPro 1.171.39.46 (Rigaku OD, 2018)'
_computing_data_collection 'CrysAlisPro 1.171.39.46 (Rigaku OD, 2018)'
_computing_data_reduction 'CrysAlisPro 1.171.39.46 (Rigaku OD, 2018)'
_computing_molecular_graphics 'Olex2 (Dolomanov et al., 2009)'
_computing_publication_material 'Olex2 (Dolomanov et al., 2009)'
_computing_structure_refinement 'ShelXL (Sheldrick, 2015)'
_computing_structure_solution 'ShelXT (Sheldrick, 2015)'
_diffrn_ambient_environment N~2~
_diffrn_ambient_temperature 150.0(1)
_diffrn_detector 'CCD plate'
_diffrn_detector_area_resol_mean 10.5357
_diffrn_detector_type Atlas
_diffrn_measured_fraction_theta_full 0.999
_diffrn_measured_fraction_theta_max 0.997
_diffrn_measurement_details
;
List of Runs (angles in degrees, time in seconds):

  # Type    Start    End  Width  t~exp~   \w     \q     \k     \f   Frames
#--------------------------------------------------------------------------
  1  \w    -97.00  -2.00   1.00    3.00    --  -41.36 125.00  90.00   95
  2  \w    -97.00  -2.00   1.00    3.00    --  -41.36 125.00   0.00   95
  3  \w      2.00  97.00   1.00    3.00    --   41.36-125.00 -60.00   95
  4  \w     17.00 116.00   1.00    3.00    --   41.36  37.00-120.00   99
  5  \w      0.00 121.00   1.00    3.00    --   41.36  19.00   0.00  121
  6  \w     86.00 158.00   1.00   11.00    --  112.00  45.00 -90.00   72
  7  \w     84.00 158.00   1.00   11.00    --  112.00  30.00-120.00   74
  8  \w     36.00  69.00   1.00   11.00    --  112.00 -30.00   0.00   33
  9  \w     39.00  77.00   1.00   11.00    --  112.00 -45.00  60.00   38
 10  \w     36.00  69.00   1.00   11.00    --  112.00 -30.00  30.00   33
 11  \w     79.00 158.00   1.00   11.00    --  112.00 111.00 -90.00   79
 12  \w     36.00 113.00   1.00   11.00    --  112.00-111.00  90.00   77
 13  \w     39.00  77.00   1.00   11.00    --  112.00 -45.00-180.00   38
 14  \w     39.00  77.00   1.00   11.00    --  112.00 -45.00 -90.00   38
 15  \w     36.00 113.00   1.00   11.00    --  112.00-111.00-180.00   77
 16  \w     40.00 141.00   1.00   11.00    --  112.00 -61.00  30.00  101
 17  \w     83.00 158.00   1.00   11.00    --  112.00  61.00-180.00   75
 18  \w     79.00 158.00   1.00   11.00    --  112.00  77.00 -30.00   79
 19  \w     59.00 158.00   1.00   11.00    --  112.00  15.00  90.00   99
 20  \w     79.00 158.00   1.00   11.00    --  112.00  77.00 -90.00   79
 21  \w     39.00  77.00   1.00   11.00    --  112.00 -45.00   0.00   38
 22  \w     36.00 113.00   1.00   11.00    --  112.00-111.00-120.00   77
 23  \w     36.00 113.00   1.00   11.00    --  112.00-111.00  30.00   77
 24  \w     36.00 145.00   1.00   11.00    --  112.00 -77.00-150.00  109
 25  \w     39.00  77.00   1.00   11.00    --  112.00 -45.00 150.00   38
 26  \w     40.00 141.00   1.00   11.00    --  112.00 -61.00   0.00  101
 27  \w     59.00 158.00   1.00   11.00    --  112.00  15.00-120.00   99
 28  \w     36.00 113.00   1.00   11.00    --  112.00-111.00 -60.00   77
 29  \w     39.00  77.00   1.00   11.00    --  112.00 -45.00  30.00   38
 30  \w     29.00 110.00   1.00   11.00    --  112.00 -94.00  30.00   81
 31  \w     36.00 113.00   1.00   11.00    --  112.00-111.00 150.00   77
 32  \w     34.00 149.00   1.00   11.00    --  112.00 179.00  60.00  115
 33  \w     36.00 113.00   1.00   11.00    --  112.00-111.00-150.00   77
 34  \w     36.00 113.00   1.00   11.00    --  112.00-111.00   0.00   77
 35  \w     36.00 145.00   1.00   11.00    --  112.00 -77.00-180.00  109
 36  \w     33.00 146.00   1.00   11.00    --  112.00 -82.00 179.85  113
 37  \w   -118.00  -9.00   1.00    3.00    --  -41.36 -77.00-180.00  109
 38  \w    -66.00  33.00   1.00    3.00    --  -41.36  37.00 -30.00   99
 39  \w   -114.00 -13.00   1.00    3.00    --  -41.36 -57.00-120.00  101
 40  \w      9.00 118.00   1.00    3.00    --   41.36  77.00-180.00  109
 41  \w      9.00 118.00   1.00    3.00    --   41.36  77.00  90.00  109
 42  \w      9.00 118.00   1.00    3.00    --   41.36  77.00 -30.00  109
 43  \w      9.00 118.00   1.00    3.00    --   41.36  77.00   0.00  109
 44  \w     86.00 141.00   1.00   11.00    --  112.00  45.00 150.00   55
 45  \w     79.00 140.00   1.00   11.00    --  112.00  77.00  90.00   61
;
_diffrn_measurement_device 'four-circle diffractometer'
_diffrn_measurement_device_type 'SuperNova, Single source at offset/far, Atlas'
_diffrn_measurement_method '\w scans'
_diffrn_orient_matrix_type 'CrysAlisPro convention (1999,Acta A55,543-557)'
_diffrn_orient_matrix_UB_11 -0.0188425000
_diffrn_orient_matrix_UB_12 0.1569124000
_diffrn_orient_matrix_UB_13 -0.0564272000
_diffrn_orient_matrix_UB_21 0.2359108000
_diffrn_orient_matrix_UB_22 0.0432142000
_diffrn_orient_matrix_UB_23 0.0063367000
_diffrn_orient_matrix_UB_31 -0.0461598000
_diffrn_orient_matrix_UB_32 -0.1182972000
_diffrn_orient_matrix_UB_33 -0.0983301000
_diffrn_radiation_monochromator mirror
_diffrn_radiation_probe x-ray
_diffrn_radiation_type CuK\a
_diffrn_radiation_wavelength 1.54184
_diffrn_reflns_av_R_equivalents 0.0287
_diffrn_reflns_av_unetI/netI 0.0184
_diffrn_reflns_Laue_measured_fraction_full 0.999
_diffrn_reflns_Laue_measured_fraction_max 0.997
_diffrn_reflns_limit_h_max 8
_diffrn_reflns_limit_h_min -8
_diffrn_reflns_limit_k_max 9
_diffrn_reflns_limit_k_min -10
_diffrn_reflns_limit_l_max 15
_diffrn_reflns_limit_l_min -17
_diffrn_reflns_number 14874
_diffrn_reflns_point_group_measured_fraction_full 0.999
_diffrn_reflns_point_group_measured_fraction_max 0.997
_diffrn_reflns_theta_full 67.684
_diffrn_reflns_theta_max 76.221
_diffrn_reflns_theta_min 3.257
_diffrn_source 'micro-focus sealed X-ray tube'
_diffrn_source_type 'SuperNova (Cu) X-ray Source'
_exptl_absorpt_coefficient_mu 0.975
_exptl_absorpt_correction_T_max 1.00000
_exptl_absorpt_correction_T_min 0.62927
_exptl_absorpt_correction_type multi-scan
_exptl_absorpt_process_details
;
CrysAlisPro 1.171.39.46 (Rigaku Oxford Diffraction, 2018)
Empirical absorption correction using spherical harmonics,
 implemented in SCALE3 ABSPACK scaling algorithm.
;
_exptl_crystal_colour colourless
_exptl_crystal_colour_lustre clear
_exptl_crystal_colour_modifier light
_exptl_crystal_colour_primary colourless
_exptl_crystal_density_diffrn 1.481
_exptl_crystal_description block
_exptl_crystal_F_000 332
_exptl_crystal_preparation
'stoichometric ratio of thebromine and 2-hydroxybenzoic acid (1:1) was dissolved in ethanol-water solution'
_exptl_crystal_recrystallization_method 'Re-crystallisation from solvent: Ethanol-water'
_exptl_crystal_size_max 0.57
_exptl_crystal_size_mid 0.2
_exptl_crystal_size_min 0.18
_refine_diff_density_max 0.281
_refine_diff_density_min -0.193
_refine_diff_density_rms 0.039
_refine_ls_extinction_coef 0.0061(13)
_refine_ls_extinction_expression Fc^*^=kFc[1+0.001xFc^2^\l^3^/sin(2\q)]^-1/4^
_refine_ls_extinction_method 'SHELXL-2018/3 (Sheldrick 2018)'
_refine_ls_goodness_of_fit_ref 1.046
_refine_ls_hydrogen_treatment refall
_refine_ls_matrix_type full
_refine_ls_number_parameters 265
_refine_ls_number_reflns 2986
_refine_ls_number_restraints 0
_refine_ls_restrained_S_all 1.046
_refine_ls_R_factor_all 0.0372
_refine_ls_R_factor_gt 0.0352
_refine_ls_shift/su_max 0.000
_refine_ls_shift/su_mean 0.000
_refine_ls_structure_factor_coef Fsqd
_refine_ls_weighting_details 'w=1/[\s^2^(Fo^2^)+(0.0576P)^2^+0.1772P] where P=(Fo^2^+2Fc^2^)/3'
_refine_ls_weighting_scheme calc
_refine_ls_wR_factor_gt 0.0982
_refine_ls_wR_factor_ref 0.1003
_reflns_Friedel_coverage 0.000
_reflns_number_gt 2795
_reflns_number_total 2986
_reflns_threshold_expression 'I > 2\s(I)'
_cod_data_source_file c9ce01020c2.cif
_cod_data_source_block tb-ks-150k
_cod_depositor_comments 'Adding full bibliography for 7233366--7233368.cif.'
_cod_database_code 7233366
_shelx_shelxl_version_number 2018/3
_chemical_oxdiff_formula 'C14 H14 N4 O5'
_chemical_oxdiff_usercomment '150 K, 0.57 x 0.18 x 0.20, loop, glue'
_shelx_space_group_comment
;
The symmetry employed for this shelxl refinement is uniquely defined
by the following loop, which should always be used as a source of
symmetry information in preference to the above space-group names.
They are only intended as comments.
;
_shelx_estimated_absorpt_t_max 0.844
_shelx_estimated_absorpt_t_min 0.606
_reflns_odcompleteness_completeness 94.88
_reflns_odcompleteness_iscentric 1
_reflns_odcompleteness_theta 80.95
_olex2_refinement_description
;
;
_olex2_date_sample_data_collection 2018-11-28
_olex2_exptl_crystal_mounting_method 'crystal was mounted on loop by glue'
_olex2_submission_original_sample_id TB-2HBA
_olex2_submission_special_instructions 'No special instructions were received'
_oxdiff_exptl_absorpt_empirical_details
;
Empirical correction (ABSPACK) includes:
- Absorption correction using spherical harmonics
- Frame scaling
;
_oxdiff_exptl_absorpt_empirical_full_max 1.996
_oxdiff_exptl_absorpt_empirical_full_min 0.782

loop_
_space_group_symop_operation_xyz
'x, y, z'
'-x, -y, -z'

loop_
_atom_site_label
_atom_site_type_symbol
_atom_site_fract_x
_atom_site_fract_y
_atom_site_fract_z
_atom_site_U_iso_or_equiv
_atom_site_adp_type
_atom_site_occupancy
_atom_site_site_symmetry_order
_atom_site_calc_flag
O4 O 0.59134(14) 0.23111(10) 0.02698(6) 0.0318(2) Uani 1 1 d
O2 O 0.74495(14) 0.47694(11) 0.54873(7) 0.0346(2) Uani 1 1 d
O3 O 0.94717(16) 0.99064(12) 0.68804(8) 0.0396(2) Uani 1 1 d
O1 O 0.84776(15) 0.76004(12) 0.53391(7) 0.0380(2) Uani 1 1 d
O5 O 0.48506(16) -0.17131(11) 0.23629(7) 0.0381(2) Uani 1 1 d
N1 N 0.54506(15) 0.03615(12) 0.13626(7) 0.0274(2) Uani 1 1 d
N3 N 0.72999(15) 0.50997(12) 0.21209(7) 0.0263(2) Uani 1 1 d
N2 N 0.60253(16) 0.11323(12) 0.30675(7) 0.0278(2) Uani 1 1 d
N4 N 0.72355(15) 0.42706(13) 0.35920(7) 0.0276(2) Uani 1 1 d
C11 C 0.66349(17) 0.32996(14) 0.19866(8) 0.0248(2) Uani 1 1 d
C9 C 0.54051(18) -0.01765(15) 0.22763(9) 0.0287(3) Uani 1 1 d
C10 C 0.66127(17) 0.28362(15) 0.29006(8) 0.0249(2) Uani 1 1 d
C12 C 0.76332(18) 0.56060(15) 0.30826(9) 0.0286(3) Uani 1 1 d
C1 C 0.82886(17) 0.67945(15) 0.69151(8) 0.0272(3) Uani 1 1 d
C8 C 0.60071(17) 0.20394(14) 0.11255(8) 0.0255(2) Uani 1 1 d
C6 C 0.78259(18) 0.54433(16) 0.74751(9) 0.0298(3) Uani 1 1 d
C2 C 0.89822(18) 0.85336(16) 0.73786(9) 0.0305(3) Uani 1 1 d
C14 C 0.7588(2) 0.62203(16) 0.13634(10) 0.0343(3) Uani 1 1 d
C7 C 0.80778(18) 0.64281(15) 0.58467(9) 0.0293(3) Uani 1 1 d
C5 C 0.8051(2) 0.57918(18) 0.84750(10) 0.0345(3) Uani 1 1 d
C3 C 0.9192(2) 0.88735(17) 0.83847(10) 0.0360(3) Uani 1 1 d
C13 C 0.6017(2) 0.06856(18) 0.40561(10) 0.0358(3) Uani 1 1 d
C4 C 0.8742(2) 0.75189(19) 0.89229(10) 0.0378(3) Uani 1 1 d
H6 H 0.732(2) 0.422(2) 0.7160(12) 0.037(4) Uiso 1 1 d
H12 H 0.812(2) 0.682(2) 0.3356(11) 0.033(4) Uiso 1 1 d
H5 H 0.773(3) 0.484(2) 0.8845(13) 0.043(4) Uiso 1 1 d
H1 H 0.499(2) -0.050(2) 0.0877(13) 0.044(4) Uiso 1 1 d
H3A H 0.964(3) 1.006(2) 0.8696(13) 0.046(4) Uiso 1 1 d
H4 H 0.891(3) 0.778(2) 0.9642(14) 0.050(5) Uiso 1 1 d
H14A H 0.853(3) 0.586(3) 0.1026(15) 0.059(5) Uiso 1 1 d
H14B H 0.623(3) 0.606(3) 0.0875(14) 0.057(5) Uiso 1 1 d
H14C H 0.815(3) 0.744(3) 0.1689(16) 0.067(6) Uiso 1 1 d
H13A H 0.506(3) 0.121(3) 0.4295(16) 0.072(6) Uiso 1 1 d
H3 H 0.922(3) 0.944(3) 0.6231(16) 0.066(6) Uiso 1 1 d
H13B H 0.731(3) 0.128(3) 0.4521(16) 0.070(6) Uiso 1 1 d
H13C H 0.566(4) -0.054(4) 0.404(2) 0.107(9) Uiso 1 1 d
H2 H 0.750(3) 0.472(3) 0.4746(18) 0.083(7) Uiso 1 1 d

loop_
_atom_site_aniso_label
_atom_site_aniso_U_11
_atom_site_aniso_U_22
_atom_site_aniso_U_33
_atom_site_aniso_U_23
_atom_site_aniso_U_13
_atom_site_aniso_U_12
O4 0.0454(5) 0.0228(4) 0.0255(4) 0.0022(3) 0.0065(3) 0.0088(3)
O2 0.0456(5) 0.0265(4) 0.0288(4) -0.0012(3) 0.0080(4) 0.0067(4)
O3 0.0502(5) 0.0249(4) 0.0421(5) 0.0020(4) 0.0143(4) 0.0052(4)
O1 0.0502(5) 0.0301(5) 0.0333(5) 0.0059(4) 0.0102(4) 0.0097(4)
O5 0.0570(6) 0.0207(4) 0.0393(5) 0.0061(3) 0.0191(4) 0.0081(4)
N1 0.0359(5) 0.0183(5) 0.0274(5) 0.0000(4) 0.0082(4) 0.0069(4)
N3 0.0332(5) 0.0187(4) 0.0264(5) 0.0026(3) 0.0058(4) 0.0073(4)
N2 0.0366(5) 0.0221(5) 0.0270(5) 0.0053(4) 0.0104(4) 0.0096(4)
N4 0.0325(5) 0.0237(5) 0.0262(5) 0.0006(4) 0.0059(4) 0.0091(4)
C11 0.0286(5) 0.0183(5) 0.0276(6) 0.0033(4) 0.0060(4) 0.0076(4)
C9 0.0343(6) 0.0235(5) 0.0305(6) 0.0031(4) 0.0110(4) 0.0095(4)
C10 0.0265(5) 0.0223(5) 0.0267(5) 0.0029(4) 0.0062(4) 0.0090(4)
C12 0.0327(6) 0.0224(5) 0.0287(6) -0.0001(4) 0.0046(4) 0.0079(4)
C1 0.0254(5) 0.0265(6) 0.0293(6) 0.0003(4) 0.0062(4) 0.0076(4)
C8 0.0291(5) 0.0208(5) 0.0273(5) 0.0028(4) 0.0060(4) 0.0092(4)
C6 0.0284(5) 0.0268(6) 0.0339(6) 0.0013(5) 0.0084(4) 0.0072(4)
C2 0.0278(5) 0.0258(6) 0.0367(6) 0.0001(5) 0.0090(5) 0.0052(4)
C14 0.0496(7) 0.0220(6) 0.0331(6) 0.0080(5) 0.0126(5) 0.0094(5)
C7 0.0287(5) 0.0274(6) 0.0309(6) 0.0016(4) 0.0058(4) 0.0084(4)
C5 0.0340(6) 0.0362(7) 0.0348(6) 0.0064(5) 0.0122(5) 0.0082(5)
C3 0.0355(6) 0.0315(6) 0.0371(7) -0.0074(5) 0.0111(5) 0.0032(5)
C13 0.0503(8) 0.0318(6) 0.0297(6) 0.0097(5) 0.0152(5) 0.0129(6)
C4 0.0367(6) 0.0423(7) 0.0318(6) -0.0032(5) 0.0114(5) 0.0057(5)

loop_
_atom_type_symbol
_atom_type_description
_atom_type_scat_dispersion_real
_atom_type_scat_dispersion_imag
_atom_type_scat_source
C C 0.0181 0.0091 'International Tables Vol C Tables 4.2.6.8 and 6.1.1.4'
H H 0.0000 0.0000 'International Tables Vol C Tables 4.2.6.8 and 6.1.1.4'
N N 0.0311 0.0180 'International Tables Vol C Tables 4.2.6.8 and 6.1.1.4'
O O 0.0492 0.0322 'International Tables Vol C Tables 4.2.6.8 and 6.1.1.4'

loop_
_geom_angle_atom_site_label_1
_geom_angle_atom_site_label_2
_geom_angle_atom_site_label_3
_geom_angle
C7 O2 H2 105.6(14)
C2 O3 H3 106.4(14)
C9 N1 H1 113.4(11)
C8 N1 C9 129.05(10)
C8 N1 H1 117.4(11)
C11 N3 C14 126.71(10)
C12 N3 C11 106.36(9)
C12 N3 C14 126.93(10)
C9 N2 C13 119.84(10)
C10 N2 C9 118.75(10)
C10 N2 C13 121.40(10)
C12 N4 C10 104.11(9)
N3 C11 C8 132.10(10)
C10 C11 N3 105.61(10)
C10 C11 C8 122.27(10)
O5 C9 N1 121.19(11)
O5 C9 N2 122.68(11)
N2 C9 N1 116.13(10)
N4 C10 N2 126.11(11)
N4 C10 C11 110.97(10)
C11 C10 N2 122.92(11)
N3 C12 H12 121.6(9)
N4 C12 N3 112.95(10)
N4 C12 H12 125.5(9)
C6 C1 C2 119.33(11)
C6 C1 C7 121.17(11)
C2 C1 C7 119.50(11)
O4 C8 N1 121.45(10)
O4 C8 C11 127.69(10)
N1 C8 C11 110.86(10)
C1 C6 H6 120.3(9)
C5 C6 C1 120.92(12)
C5 C6 H6 118.8(9)
O3 C2 C1 122.38(11)
O3 C2 C3 118.24(11)
C3 C2 C1 119.37(12)
N3 C14 H14A 108.7(12)
N3 C14 H14B 109.3(11)
N3 C14 H14C 107.9(12)
H14A C14 H14B 107.7(16)
H14A C14 H14C 111.8(16)
H14B C14 H14C 111.3(16)
O2 C7 C1 114.87(11)
O1 C7 O2 122.91(11)
O1 C7 C1 122.22(11)
C6 C5 C4 119.05(12)
C6 C5 H5 119.3(11)
C4 C5 H5 121.6(11)
C2 C3 H3A 119.1(11)
C4 C3 C2 120.24(12)
C4 C3 H3A 120.7(11)
N2 C13 H13A 108.8(13)
N2 C13 H13B 110.7(13)
N2 C13 H13C 109.9(17)
H13A C13 H13B 100.7(18)
H13A C13 H13C 112(2)
H13B C13 H13C 114(2)
C5 C4 H4 119.7(11)
C3 C4 C5 121.08(12)
C3 C4 H4 119.3(11)

loop_
_geom_bond_atom_site_label_1
_geom_bond_atom_site_label_2
_geom_bond_distance
O4 C8 1.2289(14)
O2 C7 1.3100(15)
O2 H2 1.05(2)
O3 C2 1.3566(16)
O3 H3 0.92(2)
O1 C7 1.2326(15)
O5 C9 1.2143(15)
N1 C9 1.3891(15)
N1 C8 1.3849(14)
N1 H1 0.874(19)
N3 C11 1.3800(14)
N3 C12 1.3355(15)
N3 C14 1.4560(15)
N2 C9 1.3823(15)
N2 C10 1.3724(15)
N2 C13 1.4617(15)
N4 C10 1.3599(15)
N4 C12 1.3334(15)
C11 C10 1.3661(16)
C11 C8 1.4283(15)
C12 H12 0.962(16)
C1 C6 1.3969(17)
C1 C2 1.4072(16)
C1 C7 1.4785(16)
C6 C5 1.3809(18)
C6 H6 0.985(17)
C2 C3 1.3906(19)
C14 H14A 0.97(2)
C14 H14B 0.988(19)
C14 H14C 0.99(2)
C5 C4 1.392(2)
C5 H5 0.961(18)
C3 C4 1.377(2)
C3 H3A 0.959(19)
C13 H13A 0.96(2)
C13 H13B 0.96(2)
C13 H13C 0.94(3)
C4 H4 0.993(19)

loop_
_geom_hbond_atom_site_label_D
_geom_hbond_atom_site_label_H
_geom_hbond_atom_site_label_A
_geom_hbond_distance_DH
_geom_hbond_distance_HA
_geom_hbond_distance_DA
_geom_hbond_angle_DHA
_geom_hbond_site_symmetry_A
_geom_hbond_publ_flag
C6 H6 O5 0.985(17) 2.422(16) 3.1463(15) 129.9(12) 2_656 yes
N1 H1 O4 0.874(19) 1.964(19) 2.8352(13) 175.4(16) 2_655 yes
C14 H14B O4 0.988(19) 2.550(19) 3.3865(16) 142.4(15) 2_665 yes
C14 H14C O3 0.99(2) 2.72(2) 3.6457(16) 156.6(16) 2_776 yes
O3 H3 O1 0.92(2) 1.75(2) 2.5871(13) 148.9(19) . yes
O2 H2 N4 1.05(2) 1.60(3) 2.6350(13) 168(2) . yes

loop_
_geom_torsion_atom_site_label_1
_geom_torsion_atom_site_label_2
_geom_torsion_atom_site_label_3
_geom_torsion_atom_site_label_4
_geom_torsion
O3 C2 C3 C4 -179.05(11)
N3 C11 C10 N2 179.87(10)
N3 C11 C10 N4 -0.03(12)
N3 C11 C8 O4 -0.4(2)
N3 C11 C8 N1 -179.61(11)
C11 N3 C12 N4 -0.02(13)
C9 N1 C8 O4 -178.01(11)
C9 N1 C8 C11 1.29(16)
C9 N2 C10 N4 179.14(10)
C9 N2 C10 C11 -0.74(17)
C10 N2 C9 O5 -179.51(11)
C10 N2 C9 N1 0.57(16)
C10 N4 C12 N3 0.00(13)
C10 C11 C8 O4 177.92(11)
C10 C11 C8 N1 -1.33(15)
C12 N3 C11 C10 0.03(12)
C12 N3 C11 C8 178.52(12)
C12 N4 C10 N2 -179.87(10)
C12 N4 C10 C11 0.02(12)
C1 C6 C5 C4 0.25(19)
C1 C2 C3 C4 0.57(19)
C8 N1 C9 O5 179.11(11)
C8 N1 C9 N2 -0.96(18)
C8 C11 C10 N2 1.19(17)
C8 C11 C10 N4 -178.71(10)
C6 C1 C2 O3 179.55(10)
C6 C1 C2 C3 -0.06(17)
C6 C1 C7 O2 -0.41(16)
C6 C1 C7 O1 179.99(11)
C6 C5 C4 C3 0.3(2)
C2 C1 C6 C5 -0.36(17)
C2 C1 C7 O2 179.11(10)
C2 C1 C7 O1 -0.48(17)
C2 C3 C4 C5 -0.7(2)
C14 N3 C11 C10 179.78(11)
C14 N3 C11 C8 -1.7(2)
C14 N3 C12 N4 -179.77(11)
C7 C1 C6 C5 179.17(11)
C7 C1 C2 O3 0.01(17)
C7 C1 C2 C3 -179.59(11)
C13 N2 C9 O5 -0.35(18)
C13 N2 C9 N1 179.72(10)
C13 N2 C10 N4 -0.01(18)
C13 N2 C10 C11 -179.89(11)
